data_7151922
loop_
_publ_author_name
'da Rocha, David R.'
'de Souza, Ana C. G.'
'Resende, Jackson A. L. C.'
'Santos, Wilson C.'
'dos Santos, Evelyne A.'
'Pessoa, Cl\'audia'
'de Moraes, Manoel O.'
'Costa-Lotufo, Let\'icia V'
'Montenegro, Raquel C.'
'Ferreira, Vitor F.'

_publ_section_title
;
 Synthesis of new 9-hydroxy-\a- and 7-hydroxy-\b-pyran naphthoquinones
 and cytotoxicity against cancer cell lines.
;
_journal_issue 11
_journal_name_full 'Organic &amp; biomolecular chemistry'
_journal_page_first 4315
_journal_page_last 4322
_journal_paper_doi 10.1039/c1ob05209h
_journal_volume 9
_journal_year 2011
_chemical_compound_source 'synthesis as described'
_chemical_formula_moiety 'C17 H12 O3 S1'
_chemical_formula_sum 'C17 H12 O3 S'
_chemical_formula_weight 296.33
_chemical_name_systematic
;
8-hydroxy-2-(p-tolylthio)naphthalene-1,4-dione
;
_space_group_IT_number 14
_symmetry_cell_setting monoclinic
_symmetry_space_group_name_Hall '-P 2ybc'
_symmetry_space_group_name_H-M 'P 1 21/c 1'
_atom_sites_solution_hydrogens geom
_atom_sites_solution_primary direct
_atom_sites_solution_secondary difmap
_audit_creation_date 2010-12-14T15:55:47-00:00
_audit_creation_method 'WinGX routine CIF_UPDATE'
_cell_angle_alpha 90
_cell_angle_beta 103.821(7)
_cell_angle_gamma 90
_cell_formula_units_Z 4
_cell_length_a 8.9234(7)
_cell_length_b 8.6499(7)
_cell_length_c 17.8425(8)
_cell_measurement_reflns_used 1797
_cell_measurement_temperature 130(2)
_cell_measurement_theta_max 62.2802
_cell_measurement_theta_min 2.5469
_cell_volume 1337.33(17)
_computing_cell_refinement
;
CrysAlisPro, Oxford Diffraction Ltd.,
Version 1.171.33.55 (release 05-01-2010 CrysAlis171 .NET)
(compiled Jan 5 2010,16:28:46)
;
_computing_data_collection
;
CrysAlisPro, Oxford Diffraction Ltd.,
Version 1.171.33.55 (release 05-01-2010 CrysAlis171 .NET)
(compiled Jan 5 2010,16:28:46)
;
_computing_data_reduction
;
CrysAlisPro, Oxford Diffraction Ltd.,
Version 1.171.33.55 (release 05-01-2010 CrysAlis171 .NET)
(compiled Jan 5 2010,16:28:46)
;
_computing_molecular_graphics 'Ortep-3 for Windows (Farrugia, 1997)'
_computing_publication_material 'WinGX publication routines (Farrugia, 1999)'
_computing_structure_refinement 'SHELXL-97 (Sheldrick, 1997)'
_computing_structure_solution 'SHELXS-97 (Sheldrick, 1990)'
_diffrn_ambient_temperature 130(2)
_diffrn_detector_area_resol_mean 10.4186
_diffrn_measured_fraction_theta_full 0.94
_diffrn_measured_fraction_theta_max 0.94
_diffrn_measurement_device_type 'Xcalibur, Atlas, Gemini ultra'
_diffrn_measurement_method '\w scans'
_diffrn_orient_matrix_UB_11 -0.0836618
_diffrn_orient_matrix_UB_12 0.1023278
_diffrn_orient_matrix_UB_13 0.047513
_diffrn_orient_matrix_UB_21 -0.1567217
_diffrn_orient_matrix_UB_22 -0.0499378
_diffrn_orient_matrix_UB_23 -0.0515398
_diffrn_orient_matrix_UB_31 -0.0055426
_diffrn_orient_matrix_UB_32 -0.1361195
_diffrn_orient_matrix_UB_33 0.0545862
_diffrn_radiation_monochromator graphite
_diffrn_radiation_probe x-ray
_diffrn_radiation_type CuK\a
_diffrn_radiation_wavelength 1.54184
_diffrn_reflns_av_R_equivalents 0.0201
_diffrn_reflns_av_unetI/netI 0.0269
_diffrn_reflns_limit_h_max 9
_diffrn_reflns_limit_h_min -9
_diffrn_reflns_limit_k_max 9
_diffrn_reflns_limit_k_min -9
_diffrn_reflns_limit_l_max 16
_diffrn_reflns_limit_l_min -20
_diffrn_reflns_number 3625
_diffrn_reflns_theta_full 60.26
_diffrn_reflns_theta_max 60.26
_diffrn_reflns_theta_min 5.11
_exptl_absorpt_coefficient_mu 2.207
_exptl_absorpt_correction_T_max 1
_exptl_absorpt_correction_T_min 0.90767
_exptl_absorpt_correction_type multi-scan
_exptl_absorpt_process_details
;
CrysAlisPro, Oxford Diffraction Ltd.,
Version 1.171.33.55 (release 05-01-2010 CrysAlis171 .NET)
(compiled Jan 5 2010,16:28:46)
Empirical absorption correction using spherical harmonics,
implemented in SCALE3 ABSPACK scaling algorithm.
;
_exptl_crystal_colour yellow
_exptl_crystal_density_diffrn 1.472
_exptl_crystal_density_method 'not measured'
_exptl_crystal_description prism
_exptl_crystal_F_000 616
_exptl_crystal_size_max 0.13
_exptl_crystal_size_mid 0.10
_exptl_crystal_size_min 0.07
_refine_diff_density_max 0.212
_refine_diff_density_min -0.202
_refine_diff_density_rms 0.043
_refine_ls_extinction_method none
_refine_ls_goodness_of_fit_ref 1.033
_refine_ls_hydrogen_treatment constr
_refine_ls_matrix_type full
_refine_ls_number_parameters 190
_refine_ls_number_reflns 1872
_refine_ls_number_restraints 0
_refine_ls_restrained_S_all 1.033
_refine_ls_R_factor_all 0.0476
_refine_ls_R_factor_gt 0.0345
_refine_ls_shift/su_max 0
_refine_ls_shift/su_mean 0
_refine_ls_structure_factor_coef Fsqd
_refine_ls_weighting_details 'calc w=1/[\s^2^(Fo^2^)+(0.0529P)^2^+0.4095P] where P=(Fo^2^+2Fc^2^)/3'
_refine_ls_weighting_scheme calc
_refine_ls_wR_factor_gt 0.0869
_refine_ls_wR_factor_ref 0.0934
_reflns_number_gt 1518
_reflns_number_total 1872
_reflns_threshold_expression >2sigma(I)
_cod_data_source_file c1ob05209h.txt
_cod_data_source_block compound8
_cod_original_cell_volume 1337.33(16)
_cod_original_formula_sum 'C17 H12 O3 S1'
_cod_database_code 7151922

loop_
_symmetry_equiv_pos_as_xyz
'x, y, z'
'-x, y+1/2, -z+1/2'
'-x, -y, -z'
'x, -y-1/2, z-1/2'

loop_
_atom_site_label
_atom_site_type_symbol
_atom_site_fract_x
_atom_site_fract_y
_atom_site_fract_z
_atom_site_U_iso_or_equiv
_atom_site_adp_type
_atom_site_occupancy
_atom_site_symmetry_multiplicity
_atom_site_calc_flag
_atom_site_refinement_flags
_atom_site_disorder_assembly
_atom_site_disorder_group
S1 S 0.51154(6) 0.85539(7) 0.23171(3) 0.0277(2) Uani 1 1 d . . .
C11 C 0.3354(3) 0.8812(2) 0.25993(12) 0.0230(5) Uani 1 1 d . . .
O1 O 0.75213(17) 0.89691(17) 0.16032(9) 0.0301(4) Uani 1 1 d . . .
O4 O 0.28125(18) 1.26513(19) 0.02934(9) 0.0357(4) Uani 1 1 d . . .
C14 C 0.0753(3) 0.8973(3) 0.32087(13) 0.0259(5) Uani 1 1 d . . .
C4 C 0.3924(3) 1.1862(2) 0.06091(13) 0.0251(5) Uani 1 1 d . . .
C8A C 0.6651(2) 1.0991(2) 0.07187(12) 0.0223(5) Uani 1 1 d . . .
O8 O 0.92842(17) 1.02219(19) 0.08022(9) 0.0335(4) Uani 1 1 d . . .
H8 H 0.9057 0.9611 0.1124 0.050 Uiso 1 1 calc R . .
C4A C 0.5422(3) 1.1977(2) 0.03801(12) 0.0230(5) Uani 1 1 d . . .
C1 C 0.6486(2) 0.9888(2) 0.13046(12) 0.0234(5) Uani 1 1 d . . .
C7 C 0.8209(3) 1.2203(3) -0.00579(13) 0.0299(6) Uani 1 1 d . . .
H7 H 0.9150 1.2280 -0.0216 0.036 Uiso 1 1 calc R . .
C8 C 0.8054(3) 1.1111(3) 0.04924(13) 0.0257(5) Uani 1 1 d . . .
C5 C 0.5595(3) 1.3055(2) -0.01582(12) 0.0265(5) Uani 1 1 d . . .
H5 H 0.4763 1.3720 -0.0385 0.032 Uiso 1 1 calc R . .
C12 C 0.3262(3) 0.9920(3) 0.31484(13) 0.0269(5) Uani 1 1 d . . .
H12 H 0.4086 1.0630 0.3319 0.032 Uiso 1 1 calc R . .
C2 C 0.5011(2) 0.9877(2) 0.15627(12) 0.0225(5) Uani 1 1 d . . .
C6 C 0.7004(3) 1.3167(3) -0.03707(13) 0.0291(6) Uani 1 1 d . . .
H6 H 0.7125 1.3924 -0.0738 0.035 Uiso 1 1 calc R . .
C16 C 0.2136(3) 0.7802(3) 0.23511(13) 0.0286(5) Uani 1 1 d . . .
H16 H 0.2187 0.7047 0.1971 0.034 Uiso 1 1 calc R . .
C13 C 0.1969(3) 0.9992(3) 0.34472(13) 0.0270(5) Uani 1 1 d . . .
H13 H 0.1915 1.0754 0.3823 0.032 Uiso 1 1 calc R . .
C3 C 0.3821(3) 1.0782(2) 0.12286(12) 0.0235(5) Uani 1 1 d . . .
H3 H 0.2890 1.0723 0.1397 0.028 Uiso 1 1 calc R . .
C15 C 0.0854(3) 0.7880(3) 0.26479(13) 0.0286(6) Uani 1 1 d . . .
H15 H 0.0025 0.7180 0.2469 0.034 Uiso 1 1 calc R . .
C17 C -0.0633(3) 0.9022(3) 0.35463(15) 0.0352(6) Uani 1 1 d . . .
H17A H -0.1552 0.9271 0.3140 0.053 Uiso 1 1 calc R . .
H17C H -0.0482 0.9815 0.3950 0.053 Uiso 1 1 calc R . .
H17B H -0.0770 0.8013 0.3770 0.053 Uiso 1 1 calc R . .

loop_
_atom_site_aniso_label
_atom_site_aniso_U_11
_atom_site_aniso_U_22
_atom_site_aniso_U_33
_atom_site_aniso_U_23
_atom_site_aniso_U_13
_atom_site_aniso_U_12
S1 0.0276(3) 0.0316(3) 0.0267(3) 0.0081(2) 0.0120(2) 0.0047(3)
C11 0.0255(13) 0.0231(12) 0.0209(11) 0.0054(9) 0.0062(9) 0.0015(9)
O1 0.0272(9) 0.0331(9) 0.0319(9) 0.0071(7) 0.0107(7) 0.0072(7)
O4 0.0353(10) 0.0382(10) 0.0370(10) 0.0115(8) 0.0153(8) 0.0133(8)
C14 0.0240(13) 0.0290(13) 0.0241(12) 0.0102(10) 0.0046(10) 0.0040(10)
C4 0.0300(13) 0.0227(12) 0.0243(12) -0.0019(9) 0.0095(10) 0.0038(10)
C8A 0.0270(13) 0.0204(11) 0.0200(11) -0.0036(9) 0.0068(10) -0.0025(9)
O8 0.0287(9) 0.0394(10) 0.0359(10) 0.0049(8) 0.0148(7) 0.0037(8)
C4A 0.0288(12) 0.0203(12) 0.0209(11) -0.0056(9) 0.0081(10) -0.0033(9)
C1 0.0248(13) 0.0243(12) 0.0215(12) -0.0049(9) 0.0065(10) -0.0015(10)
C7 0.0339(14) 0.0334(13) 0.0263(13) -0.0043(10) 0.0148(11) -0.0069(11)
C8 0.0269(13) 0.0270(13) 0.0238(12) -0.0052(9) 0.0075(10) -0.0025(10)
C5 0.0370(14) 0.0234(12) 0.0204(12) -0.0007(9) 0.0092(10) 0.0007(10)
C12 0.0283(13) 0.0258(13) 0.0271(13) 0.0007(10) 0.0077(10) -0.0043(10)
C2 0.0255(12) 0.0218(12) 0.0211(12) -0.0034(9) 0.0075(10) -0.0037(10)
C6 0.0427(15) 0.0256(13) 0.0220(12) 0.0005(9) 0.0135(11) -0.0069(11)
C16 0.0332(14) 0.0273(13) 0.0254(12) -0.0017(10) 0.0071(10) -0.0031(11)
C13 0.0317(14) 0.0232(12) 0.0270(12) -0.0007(9) 0.0090(10) 0.0025(10)
C3 0.0243(12) 0.0256(12) 0.0228(12) -0.0012(9) 0.0101(10) 0.0006(10)
C15 0.0245(13) 0.0297(13) 0.0305(14) -0.0001(10) 0.0040(10) -0.0069(10)
C17 0.0270(14) 0.0421(15) 0.0382(14) 0.0082(12) 0.0114(11) 0.0059(11)

loop_
_atom_type_symbol
_atom_type_description
_atom_type_scat_dispersion_real
_atom_type_scat_dispersion_imag
_atom_type_scat_source
C C 0.0181 0.0091 'International Tables Vol C Tables 4.2.6.8 and 6.1.1.4'
H H 0 0 'International Tables Vol C Tables 4.2.6.8 and 6.1.1.4'
O O 0.0492 0.0322 'International Tables Vol C Tables 4.2.6.8 and 6.1.1.4'
S S 0.3331 0.5567 'International Tables Vol C Tables 4.2.6.8 and 6.1.1.4'

loop_
_geom_angle_atom_site_label_1
_geom_angle_atom_site_label_2
_geom_angle_atom_site_label_3
_geom_angle
_geom_angle_site_symmetry_1
_geom_angle_site_symmetry_3
_geom_angle_publ_flag
C2 S1 C11 104.33(10) . . ?
C16 C11 C12 119.2(2) . . ?
C16 C11 S1 120.77(17) . . ?
C12 C11 S1 119.55(17) . . ?
C13 C14 C15 118.1(2) . . ?
C13 C14 C17 121.3(2) . . ?
C15 C14 C17 120.5(2) . . ?
O4 C4 C3 120.8(2) . . ?
O4 C4 C4A 121.1(2) . . ?
C3 C4 C4A 118.05(19) . . ?
C4A C8A C8 119.2(2) . . ?
C4A C8A C1 120.4(2) . . ?
C8 C8A C1 120.4(2) . . ?
C8 O8 H8 109.5 . . ?
C5 C4A C8A 120.4(2) . . ?
C5 C4A C4 119.6(2) . . ?
C8A C4A C4 119.98(19) . . ?
O1 C1 C8A 122.6(2) . . ?
O1 C1 C2 119.00(19) . . ?
C8A C1 C2 118.37(19) . . ?
C6 C7 C8 120.0(2) . . ?
C6 C7 H7 120.0 . . ?
C8 C7 H7 120.0 . . ?
O8 C8 C7 117.9(2) . . ?
O8 C8 C8A 122.3(2) . . ?
C7 C8 C8A 119.8(2) . . ?
C4A C5 C6 119.6(2) . . ?
C4A C5 H5 120.2 . . ?
C6 C5 H5 120.2 . . ?
C13 C12 C11 119.9(2) . . ?
C13 C12 H12 120.0 . . ?
C11 C12 H12 120.0 . . ?
C3 C2 C1 121.47(19) . . ?
C3 C2 S1 127.96(17) . . ?
C1 C2 S1 110.57(15) . . ?
C7 C6 C5 121.0(2) . . ?
C7 C6 H6 119.5 . . ?
C5 C6 H6 119.5 . . ?
C15 C16 C11 120.6(2) . . ?
C15 C16 H16 119.7 . . ?
C11 C16 H16 119.7 . . ?
C12 C13 C14 121.2(2) . . ?
C12 C13 H13 119.4 . . ?
C14 C13 H13 119.4 . . ?
C2 C3 C4 121.5(2) . . ?
C2 C3 H3 119.3 . . ?
C4 C3 H3 119.3 . . ?
C16 C15 C14 120.9(2) . . ?
C16 C15 H15 119.6 . . ?
C14 C15 H15 119.6 . . ?
C14 C17 H17A 109.5 . . ?
C14 C17 H17C 109.5 . . ?
H17A C17 H17C 109.5 . . ?
C14 C17 H17B 109.5 . . ?
H17A C17 H17B 109.5 . . ?
H17C C17 H17B 109.5 . . ?

loop_
_geom_bond_atom_site_label_1
_geom_bond_atom_site_label_2
_geom_bond_distance
_geom_bond_site_symmetry_2
_geom_bond_publ_flag
S1 C2 1.752(2) . ?
S1 C11 1.775(2) . ?
C11 C16 1.382(3) . ?
C11 C12 1.388(3) . ?
O1 C1 1.238(2) . ?
O4 C4 1.225(3) . ?
C14 C13 1.384(3) . ?
C14 C15 1.395(3) . ?
C14 C17 1.500(3) . ?
C4 C3 1.466(3) . ?
C4 C4A 1.492(3) . ?
C8A C4A 1.407(3) . ?
C8A C8 1.408(3) . ?
C8A C1 1.449(3) . ?
O8 C8 1.346(3) . ?
O8 H8 0.8400 . ?
C4A C5 1.373(3) . ?
C1 C2 1.495(3) . ?
C7 C6 1.370(3) . ?
C7 C8 1.393(3) . ?
C7 H7 0.9500 . ?
C5 C6 1.401(3) . ?
C5 H5 0.9500 . ?
C12 C13 1.383(3) . ?
C12 H12 0.9500 . ?
C2 C3 1.339(3) . ?
C6 H6 0.9500 . ?
C16 C15 1.372(3) . ?
C16 H16 0.9500 . ?
C13 H13 0.9500 . ?
C3 H3 0.9500 . ?
C15 H15 0.9500 . ?
C17 H17A 0.9800 . ?
C17 H17C 0.9800 . ?
C17 H17B 0.9800 . ?

loop_
_geom_hbond_atom_site_label_D
_geom_hbond_atom_site_label_H
_geom_hbond_atom_site_label_A
_geom_hbond_distance_DH
_geom_hbond_distance_HA
_geom_hbond_distance_DA
_geom_hbond_angle_DHA
_geom_hbond_site_symmetry_A
O8 H8 O1 0.84 1.86 2.601(2) 145.6 .

loop_
_geom_torsion_atom_site_label_1
_geom_torsion_atom_site_label_2
_geom_torsion_atom_site_label_3
_geom_torsion_atom_site_label_4
_geom_torsion
_geom_torsion_site_symmetry_1
_geom_torsion_site_symmetry_2
_geom_torsion_site_symmetry_3
_geom_torsion_site_symmetry_4
_geom_torsion_publ_flag
C2 S1 C11 C16 100.13(19) . . . . ?
C2 S1 C11 C12 -87.80(18) . . . . ?
C8 C8A C4A C5 -0.7(3) . . . . ?
C1 C8A C4A C5 178.02(19) . . . . ?
C8 C8A C4A C4 179.66(18) . . . . ?
C1 C8A C4A C4 -1.6(3) . . . . ?
O4 C4 C4A C5 4.2(3) . . . . ?
C3 C4 C4A C5 -175.32(19) . . . . ?
O4 C4 C4A C8A -176.1(2) . . . . ?
C3 C4 C4A C8A 4.3(3) . . . . ?
C4A C8A C1 O1 178.00(19) . . . . ?
C8 C8A C1 O1 -3.3(3) . . . . ?
C4A C8A C1 C2 -2.7(3) . . . . ?
C8 C8A C1 C2 175.98(19) . . . . ?
C6 C7 C8 O8 -177.91(19) . . . . ?
C6 C7 C8 C8A 0.7(3) . . . . ?
C4A C8A C8 O8 178.85(18) . . . . ?
C1 C8A C8 O8 0.1(3) . . . . ?
C4A C8A C8 C7 0.3(3) . . . . ?
C1 C8A C8 C7 -178.41(19) . . . . ?
C8A C4A C5 C6 0.1(3) . . . . ?
C4 C4A C5 C6 179.73(19) . . . . ?
C16 C11 C12 C13 0.8(3) . . . . ?
S1 C11 C12 C13 -171.38(16) . . . . ?
O1 C1 C2 C3 -176.1(2) . . . . ?
C8A C1 C2 C3 4.6(3) . . . . ?
O1 C1 C2 S1 3.4(2) . . . . ?
C8A C1 C2 S1 -175.87(15) . . . . ?
C11 S1 C2 C3 -5.2(2) . . . . ?
C11 S1 C2 C1 175.31(14) . . . . ?
C8 C7 C6 C5 -1.3(3) . . . . ?
C4A C5 C6 C7 0.9(3) . . . . ?
C12 C11 C16 C15 -0.7(3) . . . . ?
S1 C11 C16 C15 171.45(17) . . . . ?
C11 C12 C13 C14 0.0(3) . . . . ?
C15 C14 C13 C12 -0.9(3) . . . . ?
C17 C14 C13 C12 178.4(2) . . . . ?
C1 C2 C3 C4 -1.9(3) . . . . ?
S1 C2 C3 C4 178.68(16) . . . . ?
O4 C4 C3 C2 177.9(2) . . . . ?
C4A C4 C3 C2 -2.5(3) . . . . ?
C11 C16 C15 C14 -0.3(3) . . . . ?
C13 C14 C15 C16 1.1(3) . . . . ?
C17 C14 C15 C16 -178.3(2) . . . . ?

loop_
_cod_related_entry_id
_cod_related_entry_database
_cod_related_entry_code
1 ChemSpider 4981842
